data_2312261
loop_
_publ_author_name
'Shahed, H.'
'Sharma, N.'
'Angst, M.'
'Voigt, J.'
'Per&#xdf;on, J'
'Prakash, P.'
'T&#xf6;rnroos, K W'
'Chernyshov, D.'
'Gildenast, H.'
'Ohl, M.'
'Saffarini, G.'
'Grzechnik, A.'
'Friese, K.'

_publ_section_title
;
 Structural insight into the cooperativity of spin crossover compounds.
;
_journal_issue 'Pt 5'
_journal_name_full 'Acta crystallographica Section B, Structural science, crystal engineering and materials'
_journal_page_first 354
_journal_page_last 367
_journal_paper_doi 10.1107/S2052520623005814
_journal_volume 79
_journal_year 2023
_chemical_formula_sum 'C10.86 H8 Fe0.29 N1.71 S0.57'
_chemical_formula_weight 196.75
_space_group_crystal_system orthorhombic
_space_group_IT_number 56
_space_group_name_Hall '-P 2ab 2ac'
_space_group_name_H-M_alt 'P c c n'
_atom_sites_solution_hydrogens geom
_audit_creation_method SHELXL-2019/2
_cell_angle_alpha 90
_cell_angle_beta 90
_cell_angle_gamma 90
_cell_formula_units_Z 14
_cell_length_a 12.9645(7)
_cell_length_b 15.3174(7)
_cell_length_c 17.5900(7)
_cell_measurement_reflns_used 2367
_cell_measurement_temperature 340(2)
_cell_measurement_theta_max 19.9640
_cell_measurement_theta_min 1.885
_cell_volume 3493.1(3)
_computing_structure_refinement 'SHELXL-2019/2 (Sheldrick, 2019)'
_diffrn_ambient_temperature 293(2)
_diffrn_measured_fraction_theta_full 0.985
_diffrn_measured_fraction_theta_max 0.827
_diffrn_measurement_device_type '4-circle diffractometer'
_diffrn_radiation_type Synchrotron
_diffrn_radiation_wavelength 0.65524
_diffrn_reflns_av_R_equivalents 0.1062
_diffrn_reflns_av_unetI/netI 0.0811
_diffrn_reflns_Laue_measured_fraction_full 0.985
_diffrn_reflns_Laue_measured_fraction_max 0.827
_diffrn_reflns_limit_h_max 20
_diffrn_reflns_limit_h_min -20
_diffrn_reflns_limit_k_max 19
_diffrn_reflns_limit_k_min -19
_diffrn_reflns_limit_l_max 28
_diffrn_reflns_limit_l_min -28
_diffrn_reflns_number 36837
_diffrn_reflns_point_group_measured_fraction_full 0.985
_diffrn_reflns_point_group_measured_fraction_max 0.827
_diffrn_reflns_theta_full 23.150
_diffrn_reflns_theta_max 33.004
_diffrn_reflns_theta_min 1.897
_exptl_absorpt_coefficient_mu 0.430
_exptl_crystal_density_diffrn 1.309
_exptl_crystal_description irregular
_exptl_crystal_F_000 1424
_refine_diff_density_max 0.175
_refine_diff_density_min -0.182
_refine_diff_density_rms 0.034
_refine_ls_extinction_method none
_refine_ls_goodness_of_fit_ref 1.132
_refine_ls_hydrogen_treatment constr
_refine_ls_matrix_type full
_refine_ls_number_parameters 213
_refine_ls_number_reflns 6964
_refine_ls_number_restraints 0
_refine_ls_restrained_S_all 1.132
_refine_ls_R_factor_all 0.2721
_refine_ls_R_factor_gt 0.1137
_refine_ls_shift/su_max 0.001
_refine_ls_shift/su_mean 0.000
_refine_ls_structure_factor_coef Fsqd
_refine_ls_weighting_details 'w=1/[\s^2^(Fo^2^)+(0.0376P)^2^+1.4181P] where P=(Fo^2^+2Fc^2^)/3'
_refine_ls_weighting_scheme calc
_refine_ls_wR_factor_gt 0.1680
_refine_ls_wR_factor_ref 0.2195
_reflns_Friedel_coverage 0.000
_reflns_number_gt 2499
_reflns_number_total 6964
_reflns_threshold_expression 'I > 2\s(I)'
_cod_data_source_file Bia_Portho_340K.cif
_cod_data_source_block Bia_dw4400_340K
_cod_depositor_comments 'Adding full bibliography for 2312165--2312274.cif.'
_cod_database_code 2312261
_shelx_shelxl_version_number 2019/2
_shelx_space_group_comment
;
The symmetry employed for this shelxl refinement is uniquely defined
by the following loop, which should always be used as a source of
symmetry information in preference to the above space-group names.
They are only intended as comments.
;

loop_
_space_group_symop_operation_xyz
'x, y, z'
'-x+1/2, -y+1/2, z'
'-x, y+1/2, -z+1/2'
'x+1/2, -y, -z+1/2'
'-x, -y, -z'
'x-1/2, y-1/2, -z'
'x, -y-1/2, z-1/2'
'-x-1/2, y, z-1/2'

loop_
_atom_site_label
_atom_site_type_symbol
_atom_site_fract_x
_atom_site_fract_y
_atom_site_fract_z
_atom_site_U_iso_or_equiv
_atom_site_adp_type
_atom_site_occupancy
_atom_site_site_symmetry_order
_atom_site_calc_flag
_atom_site_refinement_flags_posn
_atom_site_refinement_flags_adp
_atom_site_refinement_flags_occupancy
_atom_site_disorder_assembly
_atom_site_disorder_group
Fe01 Fe 0.750000 0.750000 0.57537(4) 0.0806(3) Uani 1 2 d S T P . .
S002 S 0.90727(13) 0.55815(11) 0.39553(7) 0.1394(6) Uani 1 1 d . . . . .
N003 N 0.7438(3) 0.8427(2) 0.67415(17) 0.0825(8) Uani 1 1 d . . . . .
N004 N 0.8003(3) 0.6619(3) 0.49589(19) 0.1050(12) Uani 1 1 d . . . . .
N005 N 0.9095(3) 0.7961(2) 0.59322(19) 0.0875(9) Uani 1 1 d . . . . .
C006 C 0.6557(3) 0.8599(2) 0.7195(2) 0.0824(11) Uani 1 1 d . . . . .
C007 C 0.5640(3) 0.8822(3) 0.6851(2) 0.0896(12) Uani 1 1 d . . . . .
H007 H 0.561665 0.889371 0.632606 0.108 Uiso 1 1 calc R U . . .
C008 C 0.9244(4) 0.8470(3) 0.6546(2) 0.0914(12) Uani 1 1 d . . . . .
C009 C 0.8310(4) 0.8696(3) 0.6963(2) 0.0947(13) Uani 1 1 d . . . . .
H009 H 0.835596 0.904219 0.739603 0.114 Uiso 1 1 calc R U . . .
C00A C 0.6584(3) 0.8495(3) 0.7978(2) 0.0963(13) Uani 1 1 d . . . . .
H00A H 0.719760 0.834559 0.821921 0.116 Uiso 1 1 calc R U . . .
C00B C 0.4777(4) 0.8838(3) 0.8052(3) 0.0915(12) Uani 1 1 d . . . . .
C00C C 0.4762(4) 0.8938(3) 0.7270(3) 0.0946(12) Uani 1 1 d . . . . .
H00C H 0.414947 0.908546 0.702694 0.114 Uiso 1 1 calc R U . . .
C00D C 0.8453(3) 0.6195(3) 0.4538(2) 0.0888(12) Uani 1 1 d . . . . .
C00E C 0.5695(4) 0.8615(3) 0.8396(2) 0.1043(14) Uani 1 1 d . . . . .
H00E H 0.571575 0.854429 0.892138 0.125 Uiso 1 1 calc R U . . .
C00F C 0.3824(4) 0.8979(3) 0.8503(3) 0.1031(14) Uani 1 1 d . . . . .
C00G C 0.9929(4) 0.7743(3) 0.5527(3) 0.1053(14) Uani 1 1 d . . . . .
H00G H 0.984209 0.739540 0.509811 0.126 Uiso 1 1 calc R U . . .
C00H C 0.3845(4) 0.9423(3) 0.9188(3) 0.1157(16) Uani 1 1 d . . . . .
H00H H 0.446898 0.963172 0.937545 0.139 Uiso 1 1 calc R U . . .
C00I C 1.0203(4) 0.8765(4) 0.6760(3) 0.1233(17) Uani 1 1 d . . . . .
H00I H 1.028244 0.912125 0.718387 0.148 Uiso 1 1 calc R U . . .
C00J C 0.2890(5) 0.8677(4) 0.8251(3) 0.1345(19) Uani 1 1 d . . . . .
H00J H 0.285613 0.836998 0.779517 0.161 Uiso 1 1 calc R U . . .
C00K C 0.1990(5) 0.8823(5) 0.8666(4) 0.155(2) Uani 1 1 d . . . . .
H00K H 0.135951 0.861978 0.848690 0.186 Uiso 1 1 calc R U . . .
C00L C 1.1041(5) 0.8519(5) 0.6332(4) 0.146(2) Uani 1 1 d . . . . .
H00L H 1.169971 0.870335 0.646672 0.175 Uiso 1 1 calc R U . . .
C00M C 0.2947(6) 0.9562(4) 0.9598(3) 0.137(2) Uani 1 1 d . . . . .
H00M H 0.297099 0.986036 1.005790 0.164 Uiso 1 1 calc R U . . .
C00N C 0.2043(6) 0.9265(5) 0.9332(4) 0.145(2) Uani 1 1 d . . . . .
H00N H 0.144327 0.936358 0.960860 0.174 Uiso 1 1 calc R U . . .
C00O C 1.0899(4) 0.8008(4) 0.5714(3) 0.1304(18) Uani 1 1 d . . . . .
H00O H 1.145993 0.783829 0.541899 0.156 Uiso 1 1 calc R U . . .

loop_
_atom_site_aniso_label
_atom_site_aniso_U_11
_atom_site_aniso_U_22
_atom_site_aniso_U_33
_atom_site_aniso_U_23
_atom_site_aniso_U_13
_atom_site_aniso_U_12
Fe01 0.0871(5) 0.0954(6) 0.0593(4) 0.000 0.000 0.0075(4)
S002 0.1456(12) 0.1834(15) 0.0891(8) -0.0134(9) 0.0209(8) 0.0619(11)
N003 0.090(2) 0.085(2) 0.0718(18) -0.0006(16) -0.006(2) 0.0132(19)
N004 0.121(3) 0.118(3) 0.076(2) -0.015(2) 0.017(2) 0.006(2)
N005 0.086(2) 0.100(2) 0.077(2) 0.0123(18) 0.0033(18) 0.0042(19)
C006 0.095(3) 0.082(3) 0.071(2) -0.003(2) -0.001(2) 0.018(2)
C007 0.102(3) 0.095(3) 0.072(2) 0.000(2) -0.004(2) 0.021(2)
C008 0.092(3) 0.098(3) 0.083(3) 0.006(2) -0.011(2) 0.004(2)
C009 0.112(4) 0.096(3) 0.076(3) -0.004(2) -0.007(3) 0.008(3)
C00A 0.095(3) 0.118(3) 0.076(3) -0.001(2) -0.006(2) 0.026(3)
C00B 0.102(3) 0.084(3) 0.088(3) -0.002(2) 0.005(3) 0.019(2)
C00C 0.096(3) 0.100(3) 0.088(3) 0.001(2) -0.007(3) 0.024(2)
C00D 0.089(3) 0.114(3) 0.063(2) 0.003(2) -0.001(2) 0.005(2)
C00E 0.118(4) 0.124(4) 0.071(3) 0.006(2) 0.001(3) 0.029(3)
C00F 0.111(4) 0.093(3) 0.105(4) 0.007(3) 0.008(3) 0.024(3)
C00G 0.094(3) 0.127(4) 0.095(3) 0.011(3) 0.015(3) -0.001(3)
C00H 0.117(4) 0.126(4) 0.103(3) 0.002(3) 0.011(3) 0.038(3)
C00I 0.101(4) 0.145(5) 0.124(4) -0.008(3) -0.029(4) -0.008(3)
C00J 0.116(4) 0.146(5) 0.142(5) -0.023(4) 0.017(4) 0.013(4)
C00K 0.115(5) 0.181(6) 0.169(6) -0.012(5) 0.015(5) 0.008(4)
C00L 0.088(4) 0.189(6) 0.160(6) 0.014(5) -0.014(4) -0.013(4)
C00M 0.148(5) 0.153(5) 0.111(4) 0.000(4) 0.018(4) 0.060(5)
C00N 0.117(5) 0.169(6) 0.149(6) 0.013(5) 0.026(5) 0.042(5)
C00O 0.095(4) 0.170(5) 0.126(5) 0.012(4) 0.012(3) -0.002(4)

loop_
_atom_type_symbol
_atom_type_description
_atom_type_scat_dispersion_real
_atom_type_scat_dispersion_imag
_atom_type_scat_source
Fe Fe 0.3265 0.6960 'International Tables Vol C Tables 4.2.6.8 and 6.1.1.4'
C C 0.0024 0.0013 'International Tables Vol C Tables 4.2.6.8 and 6.1.1.4'
H H 0.0000 0.0000 'International Tables Vol C Tables 4.2.6.8 and 6.1.1.4'
N N 0.0049 0.0027 'International Tables Vol C Tables 4.2.6.8 and 6.1.1.4'
S S 0.1051 0.1002 'International Tables Vol C Tables 4.2.6.8 and 6.1.1.4'

loop_
_geom_angle_atom_site_label_1
_geom_angle_atom_site_label_2
_geom_angle_atom_site_label_3
_geom_angle
_geom_angle_site_symmetry_1
_geom_angle_site_symmetry_3
_geom_angle_publ_flag
N004 Fe01 N004 94.0(2) 2_665 . ?
N004 Fe01 N005 90.56(15) 2_665 2_665 ?
N004 Fe01 N005 100.61(14) . 2_665 ?
N004 Fe01 N005 100.61(14) 2_665 . ?
N004 Fe01 N005 90.56(15) . . ?
N005 Fe01 N005 163.65(17) 2_665 . ?
N004 Fe01 N003 95.74(13) 2_665 . ?
N004 Fe01 N003 162.87(15) . . ?
N005 Fe01 N003 93.35(13) 2_665 . ?
N005 Fe01 N003 73.82(14) . . ?
N004 Fe01 N003 162.87(15) 2_665 2_665 ?
N004 Fe01 N003 95.74(13) . 2_665 ?
N005 Fe01 N003 73.82(14) 2_665 2_665 ?
N005 Fe01 N003 93.35(13) . 2_665 ?
N003 Fe01 N003 78.58(15) . 2_665 ?
C009 N003 C006 119.1(4) . . ?
C009 N003 Fe01 114.3(3) . . ?
C006 N003 Fe01 125.6(3) . . ?
C00D N004 Fe01 167.6(4) . . ?
C00G N005 C008 117.2(4) . . ?
C00G N005 Fe01 127.0(3) . . ?
C008 N005 Fe01 115.7(3) . . ?
C007 C006 C00A 119.1(4) . . ?
C007 C006 N003 119.6(4) . . ?
C00A C006 N003 121.1(4) . . ?
C00C C007 C006 120.9(4) . . ?
N005 C008 C00I 122.6(5) . . ?
N005 C008 C009 115.0(4) . . ?
C00I C008 C009 122.4(5) . . ?
N003 C009 C008 120.7(4) . . ?
C00E C00A C006 119.6(4) . . ?
C00E C00B C00C 118.4(4) . . ?
C00E C00B C00F 121.3(4) . . ?
C00C C00B C00F 120.2(4) . . ?
C007 C00C C00B 120.7(4) . . ?
N004 C00D S002 178.8(5) . . ?
C00B C00E C00A 121.3(4) . . ?
C00J C00F C00H 117.8(5) . . ?
C00J C00F C00B 120.9(5) . . ?
C00H C00F C00B 121.3(5) . . ?
N005 C00G C00O 122.9(5) . . ?
C00F C00H C00M 120.7(6) . . ?
C00L C00I C008 118.4(5) . . ?
C00F C00J C00K 121.0(6) . . ?
C00N C00K C00J 119.4(7) . . ?
C00O C00L C00I 119.4(6) . . ?
C00N C00M C00H 120.0(6) . . ?
C00M C00N C00K 121.0(7) . . ?
C00L C00O C00G 119.5(6) . . ?

loop_
_geom_bond_atom_site_label_1
_geom_bond_atom_site_label_2
_geom_bond_distance
_geom_bond_site_symmetry_2
_geom_bond_publ_flag
Fe01 N004 2.050(4) 2_665 ?
Fe01 N004 2.050(4) . ?
Fe01 N005 2.208(3) 2_665 ?
Fe01 N005 2.208(3) . ?
Fe01 N003 2.245(3) . ?
Fe01 N003 2.245(3) 2_665 ?
S002 C00D 1.606(5) . ?
N003 C009 1.265(5) . ?
N003 C006 1.417(5) . ?
N004 C00D 1.144(5) . ?
N005 C00G 1.337(5) . ?
N005 C008 1.346(5) . ?
C006 C007 1.378(5) . ?
C006 C00A 1.387(5) . ?
C007 C00C 1.367(5) . ?
C008 C00I 1.375(6) . ?
C008 C009 1.457(6) . ?
C00A C00E 1.380(6) . ?
C00B C00E 1.378(6) . ?
C00B C00C 1.385(6) . ?
C00B C00F 1.485(6) . ?
C00F C00J 1.369(7) . ?
C00F C00H 1.385(6) . ?
C00G C00O 1.362(7) . ?
C00H C00M 1.385(7) . ?
C00I C00L 1.374(7) . ?
C00J C00K 1.395(8) . ?
C00K C00N 1.354(8) . ?
C00L C00O 1.353(8) . ?
C00M C00N 1.342(8) . ?
